data_4501266
loop_
_publ_author_name
'Vaughn, Shae Anne'
'Severance, Rachel C.'
'Smith, Mark D.'
'zur Loye, Hans-Conrad'

_publ_section_title
;
 Crystal Growth, Structural Motifs, and Optical Properties of Molecular
 and Polymeric Cerium Halide Materials
;
_journal_issue 11
_journal_name_full 'Crystal Growth &amp; Design'
_journal_page_first 5072
_journal_paper_doi 10.1021/cg200985m
_journal_volume 11
_journal_year 2011
_chemical_formula_moiety 'C6 H18 Ce Cl3 O3'
_chemical_formula_sum 'C6 H18 Ce Cl3 O3'
_chemical_formula_weight 384.67
_chemical_name_systematic
; 
 ? 
;
_space_group_IT_number 15
_symmetry_cell_setting monoclinic
_symmetry_space_group_name_Hall '-C 2yc'
_symmetry_space_group_name_H-M 'C 1 2/c 1'
_atom_sites_solution_hydrogens geom
_atom_sites_solution_primary direct
_atom_sites_solution_secondary difmap
_audit_creation_method SHELXL-97
_cell_angle_alpha 90.00
_cell_angle_beta 97.0010(10)
_cell_angle_gamma 90.00
_cell_formula_units_Z 8
_cell_length_a 22.383(2)
_cell_length_b 8.9005(8)
_cell_length_c 13.7495(12)
_cell_measurement_reflns_used 5657
_cell_measurement_temperature 100(2)
_cell_measurement_theta_max 56.598
_cell_measurement_theta_min 4.930
_cell_volume 2718.8(4)
_computing_cell_refinement 'SAINT-Plus Version 6.45 (Bruker, 2001)'
_computing_data_collection 'SMART Version 5.625 (Bruker, 2001)'
_computing_data_reduction 'SAINT-Plus Version 6.45 (Bruker, 2001)'
_computing_molecular_graphics various
_computing_publication_material 'SHELXTL Version 6.14 (Bruker, 2000)'
_computing_structure_refinement 'SHELXL-97 (Sheldrick, 1997)'
_computing_structure_solution 'SHELXS-97 (Sheldrick, 1990)'
_diffrn_ambient_temperature 100(2)
_diffrn_measured_fraction_theta_full 1.000
_diffrn_measured_fraction_theta_max 1.000
_diffrn_measurement_device_type 'Bruker SMART APEX CCD diffractometer'
_diffrn_measurement_method 'omega scans'
_diffrn_radiation_monochromator graphite
_diffrn_radiation_source 'fine-focus sealed tube'
_diffrn_radiation_type MoK\a
_diffrn_radiation_wavelength 0.71073
_diffrn_reflns_av_R_equivalents 0.0318
_diffrn_reflns_av_sigmaI/netI 0.0203
_diffrn_reflns_limit_h_max 29
_diffrn_reflns_limit_h_min -29
_diffrn_reflns_limit_k_max 11
_diffrn_reflns_limit_k_min -11
_diffrn_reflns_limit_l_max 18
_diffrn_reflns_limit_l_min -18
_diffrn_reflns_number 20514
_diffrn_reflns_theta_full 28.31
_diffrn_reflns_theta_max 28.31
_diffrn_reflns_theta_min 1.83
_exptl_absorpt_coefficient_mu 3.917
_exptl_absorpt_correction_T_max 1.00000
_exptl_absorpt_correction_T_min 0.62139
_exptl_absorpt_correction_type multi-scan
_exptl_absorpt_process_details 'SADABS Version 2.05 (Bruker, 2001)'
_exptl_crystal_colour COLORLESS
_exptl_crystal_density_diffrn 1.880
_exptl_crystal_density_method 'not measured'
_exptl_crystal_description PLATE
_exptl_crystal_F_000 1496
_exptl_crystal_size_max 0.24
_exptl_crystal_size_mid 0.22
_exptl_crystal_size_min 0.18
_refine_diff_density_max 0.948
_refine_diff_density_min -0.433
_refine_diff_density_rms 0.097
_refine_ls_extinction_method none
_refine_ls_goodness_of_fit_ref 1.057
_refine_ls_hydrogen_treatment mixed
_refine_ls_matrix_type full
_refine_ls_number_parameters 138
_refine_ls_number_reflns 3373
_refine_ls_number_restraints 3
_refine_ls_restrained_S_all 1.057
_refine_ls_R_factor_all 0.0204
_refine_ls_R_factor_gt 0.0183
_refine_ls_shift/su_max 0.000
_refine_ls_shift/su_mean 0.000
_refine_ls_structure_factor_coef Fsqd
_refine_ls_weighting_details 'calc w=1/[\s^2^(Fo^2^)+(0.0237P)^2^+1.6217P] where P=(Fo^2^+2Fc^2^)/3'
_refine_ls_weighting_scheme calc
_refine_ls_wR_factor_gt 0.0437
_refine_ls_wR_factor_ref 0.0445
_reflns_number_gt 3164
_reflns_number_total 3373
_reflns_threshold_expression >2sigma(I)
_cod_data_source_file cg200985m_si_002.cif
_cod_data_source_block sv3123as
_cod_depositor_comments
;
The following automatic conversions were performed:

'_symmetry_cell_setting' value 'Monoclinic' changed to 'monoclinic'
according to /home/saulius/struct/CIF-dictionaries/cif_core.dic
dictionary named 'cif_core.dic' version 2.4.1 from 2010-06-29.

Automatic conversion script
Id: cif_fix_values 1715 2011-07-08 13:25:40Z adriana 
;
_cod_original_cell_volume 2718.7(4)
_cod_original_sg_symbol_H-M C2/c
_cod_database_code 4501266

loop_
_symmetry_equiv_pos_as_xyz
'x, y, z'
'-x, y, -z+1/2'
'x+1/2, y+1/2, z'
'-x+1/2, y+1/2, -z+1/2'
'-x, -y, -z'
'x, -y, z-1/2'
'-x+1/2, -y+1/2, -z'
'x+1/2, -y+1/2, z-1/2'

loop_
_atom_site_label
_atom_site_type_symbol
_atom_site_fract_x
_atom_site_fract_y
_atom_site_fract_z
_atom_site_U_iso_or_equiv
_atom_site_adp_type
_atom_site_occupancy
_atom_site_symmetry_multiplicity
_atom_site_calc_flag
_atom_site_refinement_flags
O2 O 0.16430(6) 0.08383(16) 0.16335(11) 0.0188(3) Uani 1 1 d D
H2 H 0.1545(8) 0.1697(18) 0.156(2) 0.045(9) Uiso 1 1 d D
C1 C 0.42821(10) -0.0358(3) 0.14949(17) 0.0219(4) Uani 1 1 d .
H1A H 0.4386 -0.0492 0.2218 0.026 Uiso 1 1 calc R
C5 C 0.06816(12) -0.0228(3) 0.1892(2) 0.0371(6) Uani 1 1 d .
H5A H 0.0869 -0.0566 0.2536 0.056 Uiso 1 1 calc R
H5B H 0.0372 -0.0950 0.1633 0.056 Uiso 1 1 calc R
H5C H 0.0497 0.0760 0.1956 0.056 Uiso 1 1 calc R
C6 C 0.09024(11) 0.0479(3) 0.02074(18) 0.0282(5) Uani 1 1 d .
H6A H 0.0730 0.1478 0.0281 0.042 Uiso 1 1 calc R
H6B H 0.0589 -0.0202 -0.0093 0.042 Uiso 1 1 calc R
H6C H 0.1226 0.0546 -0.0211 0.042 Uiso 1 1 calc R
Ce1 Ce 0.271247(5) 0.013803(11) 0.214818(7) 0.01154(4) Uani 1 1 d D
Cl1 Cl 0.36084(2) -0.06365(6) 0.36534(4) 0.01861(10) Uani 1 1 d .
Cl2 Cl 0.29501(2) 0.31740(5) 0.16425(3) 0.01569(10) Uani 1 1 d .
Cl3 Cl 0.23436(2) 0.21448(5) 0.36232(3) 0.01905(10) Uani 1 1 d .
O3 O 0.25300(8) 0.01911(18) 0.03214(12) 0.0193(3) Uani 1 1 d .
O1 O 0.36488(7) 0.00211(16) 0.13005(12) 0.0187(3) Uani 1 1 d D
C4 C 0.11531(10) -0.0116(2) 0.12014(18) 0.0215(5) Uani 1 1 d D
H4A H 0.1318 -0.1145 0.1113 0.026 Uiso 1 1 calc R
C3 C 0.46556(10) 0.0928(3) 0.11693(17) 0.0283(5) Uani 1 1 d .
H3A H 0.4569 0.1057 0.0458 0.042 Uiso 1 1 calc R
H3B H 0.5084 0.0703 0.1341 0.042 Uiso 1 1 calc R
H3C H 0.4555 0.1855 0.1498 0.042 Uiso 1 1 calc R
C2 C 0.43929(12) -0.1828(3) 0.1000(2) 0.0374(6) Uani 1 1 d .
H2A H 0.4135 -0.2608 0.1229 0.056 Uiso 1 1 calc R
H2B H 0.4816 -0.2117 0.1160 0.056 Uiso 1 1 calc R
H2C H 0.4300 -0.1713 0.0288 0.056 Uiso 1 1 calc R
H3 H 0.2518(12) -0.057(3) 0.004(2) 0.025(7) Uiso 1 1 d .
H4 H 0.2418(13) 0.078(3) -0.005(2) 0.031(8) Uiso 1 1 d .
H1 H 0.3595(18) 0.018(3) 0.0737(17) 0.053(11) Uiso 1 1 d D

loop_
_atom_site_aniso_label
_atom_site_aniso_U_11
_atom_site_aniso_U_22
_atom_site_aniso_U_33
_atom_site_aniso_U_23
_atom_site_aniso_U_13
_atom_site_aniso_U_12
O2 0.0182(7) 0.0162(8) 0.0212(8) -0.0013(6) -0.0014(6) -0.0001(6)
C1 0.0180(10) 0.0289(11) 0.0189(11) 0.0041(9) 0.0032(8) 0.0053(8)
C5 0.0247(13) 0.0505(16) 0.0360(16) 0.0164(12) 0.0037(12) -0.0044(11)
C6 0.0242(11) 0.0351(13) 0.0238(12) -0.0023(10) -0.0028(9) -0.0024(10)
Ce1 0.01508(7) 0.01022(6) 0.00929(7) -0.00008(3) 0.00138(4) 0.00009(4)
Cl1 0.0193(2) 0.0211(2) 0.0147(2) 0.00139(18) -0.00109(18) -0.00017(18)
Cl2 0.0219(2) 0.0118(2) 0.0141(2) 0.00061(16) 0.00517(18) 0.00034(16)
Cl3 0.0341(3) 0.0117(2) 0.0121(2) 0.00077(17) 0.0062(2) 0.00228(18)
O3 0.0312(9) 0.0135(7) 0.0127(8) 0.0000(6) 0.0010(7) 0.0024(6)
O1 0.0173(8) 0.0237(8) 0.0157(8) 0.0007(6) 0.0049(6) 0.0027(5)
C4 0.0173(10) 0.0193(10) 0.0268(12) -0.0021(8) -0.0012(9) -0.0023(7)
C3 0.0215(11) 0.0370(13) 0.0262(12) 0.0039(10) 0.0024(9) -0.0038(10)
C2 0.0441(15) 0.0284(13) 0.0434(15) 0.0067(11) 0.0197(12) 0.0160(11)

loop_
_atom_type_symbol
_atom_type_description
_atom_type_scat_dispersion_real
_atom_type_scat_dispersion_imag
_atom_type_scat_source
C C 0.0033 0.0016 'International Tables Vol C Tables 4.2.6.8 and 6.1.1.4'
H H 0.0000 0.0000 'International Tables Vol C Tables 4.2.6.8 and 6.1.1.4'
O O 0.0106 0.0060 'International Tables Vol C Tables 4.2.6.8 and 6.1.1.4'
Cl Cl 0.1484 0.1585 'International Tables Vol C Tables 4.2.6.8 and 6.1.1.4'
Ce Ce -0.2486 2.6331 'International Tables Vol C Tables 4.2.6.8 and 6.1.1.4'

loop_
_geom_angle_atom_site_label_1
_geom_angle_atom_site_label_2
_geom_angle_atom_site_label_3
_geom_angle
_geom_angle_site_symmetry_1
_geom_angle_site_symmetry_3
H2 O2 C4 109.1(12) . .
H2 O2 Ce1 121.0(12) . .
C4 O2 Ce1 128.32(12) . .
H2 O2 H2 0(4) . .
C4 O2 H2 109.1(12) . .
Ce1 O2 H2 121.0(12) . .
O1 C1 C2 109.22(19) . .
O1 C1 C3 109.38(18) . .
C2 C1 C3 113.2(2) . .
O1 C1 H1A 108.3 . .
C2 C1 H1A 108.3 . .
C3 C1 H1A 108.3 . .
C4 C5 H5A 109.5 . .
C4 C5 H5B 109.5 . .
H5A C5 H5B 109.5 . .
C4 C5 H5C 109.5 . .
H5A C5 H5C 109.5 . .
H5B C5 H5C 109.5 . .
C4 C6 H6A 109.5 . .
C4 C6 H6B 109.5 . .
H6A C6 H6B 109.5 . .
C4 C6 H6C 109.5 . .
H6A C6 H6C 109.5 . .
H6B C6 H6C 109.5 . .
O2 Ce1 O3 71.08(5) . .
O2 Ce1 O1 134.68(5) . .
O3 Ce1 O1 65.09(6) . .
O2 Ce1 Cl1 148.46(4) . .
O3 Ce1 Cl1 140.06(4) . .
O1 Ce1 Cl1 76.68(4) . .
O2 Ce1 Cl2 83.98(4) . .
O3 Ce1 Cl2 75.50(4) . .
O1 Ce1 Cl2 74.72(3) . .
Cl1 Ce1 Cl2 106.037(14) . .
O2 Ce1 Cl3 97.49(4) . 4_545
O3 Ce1 Cl3 69.54(4) . 4_545
O1 Ce1 Cl3 77.99(3) . 4_545
Cl1 Ce1 Cl3 92.294(15) . 4_545
Cl2 Ce1 Cl3 142.256(14) . 4_545
O2 Ce1 Cl3 72.46(4) . .
O3 Ce1 Cl3 131.86(4) . .
O1 Ce1 Cl3 132.29(4) . .
Cl1 Ce1 Cl3 82.721(15) . .
Cl2 Ce1 Cl3 70.402(14) . .
Cl3 Ce1 Cl3 146.018(11) 4_545 .
O2 Ce1 Cl2 77.03(4) . 4_545
O3 Ce1 Cl2 123.32(4) . 4_545
O1 Ce1 Cl2 137.98(3) . 4_545
Cl1 Ce1 Cl2 78.441(15) . 4_545
Cl2 Ce1 Cl2 145.387(11) . 4_545
Cl3 Ce1 Cl2 69.735(14) 4_545 4_545
Cl3 Ce1 Cl2 76.344(15) . 4_545
Ce1 Cl2 Ce1 107.665(15) . 4
Ce1 Cl3 Ce1 108.514(16) 4 .
Ce1 O3 H3 118(2) . .
Ce1 O3 H4 134(2) . .
H3 O3 H4 106(3) . .
C1 O1 Ce1 140.67(13) . .
C1 O1 H1 105(3) . .
Ce1 O1 H1 114(3) . .
O2 C4 C5 109.4(2) . .
O2 C4 C6 110.10(18) . .
C5 C4 C6 112.5(2) . .
O2 C4 H4A 108.3 . .
C5 C4 H4A 108.3 . .
C6 C4 H4A 108.3 . .
C1 C3 H3A 109.5 . .
C1 C3 H3B 109.5 . .
H3A C3 H3B 109.5 . .
C1 C3 H3C 109.5 . .
H3A C3 H3C 109.5 . .
H3B C3 H3C 109.5 . .
C1 C2 H2A 109.5 . .
C1 C2 H2B 109.5 . .
H2A C2 H2B 109.5 . .
C1 C2 H2C 109.5 . .
H2A C2 H2C 109.5 . .
H2B C2 H2C 109.5 . .

loop_
_geom_bond_atom_site_label_1
_geom_bond_atom_site_label_2
_geom_bond_distance
_geom_bond_site_symmetry_2
O2 H2 0.797(16) .
O2 C4 1.455(2) .
O2 Ce1 2.4912(14) .
O2 H2 0.797(16) .
C1 O1 1.450(3) .
C1 C2 1.510(3) .
C1 C3 1.516(3) .
C1 H1A 1.0000 .
C5 C4 1.507(4) .
C5 H5A 0.9800 .
C5 H5B 0.9800 .
C5 H5C 0.9800 .
C6 C4 1.509(3) .
C6 H6A 0.9800 .
C6 H6B 0.9800 .
C6 H6C 0.9800 .
Ce1 O3 2.4955(16) .
Ce1 O1 2.5214(16) .
Ce1 Cl1 2.7872(5) .
Ce1 Cl2 2.8563(5) .
Ce1 Cl3 2.8645(5) 4_545
Ce1 Cl3 2.8971(5) .
Ce1 Cl2 2.9362(5) 4_545
Cl2 Ce1 2.9363(5) 4
Cl3 Ce1 2.8646(5) 4
O3 H3 0.78(3) .
O3 H4 0.75(3) .
O1 H1 0.78(2) .
C4 H4A 1.0000 .
C3 H3A 0.9800 .
C3 H3B 0.9800 .
C3 H3C 0.9800 .
C2 H2A 0.9800 .
C2 H2B 0.9800 .
C2 H2C 0.9800 .

loop_
_geom_hbond_atom_site_label_D
_geom_hbond_atom_site_label_H
_geom_hbond_atom_site_label_A
_geom_hbond_distance_DH
_geom_hbond_distance_HA
_geom_hbond_distance_DA
_geom_hbond_angle_DHA
_geom_hbond_site_symmetry_A
O2 H2 Cl1 0.797(16) 2.412(17) 3.2036(16) 172.2(19) 4
O3 H3 Cl3 0.78(3) 2.40(3) 3.1163(16) 155(3) 6
O3 H4 Cl2 0.75(3) 2.43(3) 3.1395(17) 158(3) 7
O1 H1 Cl1 0.78(2) 2.90(2) 3.6707(18) 170(4) 6

loop_
_geom_torsion_atom_site_label_1
_geom_torsion_atom_site_label_2
_geom_torsion_atom_site_label_3
_geom_torsion_atom_site_label_4
_geom_torsion
_geom_torsion_site_symmetry_1
_geom_torsion_site_symmetry_4
H2 O2 Ce1 O3 -91(2) . .
C4 O2 Ce1 O3 72.64(16) . .
H2 O2 Ce1 O1 -76(2) . .
C4 O2 Ce1 O1 87.81(17) . .
H2 O2 Ce1 Cl1 96(2) . .
C4 O2 Ce1 Cl1 -99.61(17) . .
H2 O2 Ce1 Cl2 -15(2) . .
C4 O2 Ce1 Cl2 149.33(16) . .
H2 O2 Ce1 Cl3 -157(2) . 4_545
C4 O2 Ce1 Cl3 7.32(16) . 4_545
H2 O2 Ce1 Cl3 57(2) . .
C4 O2 Ce1 Cl3 -139.35(17) . .
H2 O2 Ce1 Cl2 136(2) . 4_545
C4 O2 Ce1 Cl2 -59.80(16) . 4_545
O2 Ce1 Cl2 Ce1 58.83(4) . 4
O3 Ce1 Cl2 Ce1 130.79(4) . 4
O1 Ce1 Cl2 Ce1 -161.56(4) . 4
Cl1 Ce1 Cl2 Ce1 -90.645(18) . 4
Cl3 Ce1 Cl2 Ce1 153.29(2) 4_545 4
Cl3 Ce1 Cl2 Ce1 -14.666(15) . 4
Cl2 Ce1 Cl2 Ce1 2.188(11) 4_545 4
O2 Ce1 Cl3 Ce1 -74.65(4) . 4
O3 Ce1 Cl3 Ce1 -32.36(6) . 4
O1 Ce1 Cl3 Ce1 60.53(5) . 4
Cl1 Ce1 Cl3 Ce1 125.060(19) . 4
Cl2 Ce1 Cl3 Ce1 15.116(16) . 4
Cl3 Ce1 Cl3 Ce1 -151.68(2) 4_545 4
Cl2 Ce1 Cl3 Ce1 -155.13(2) 4_545 4
C2 C1 O1 Ce1 107.6(2) . .
C3 C1 O1 Ce1 -127.96(18) . .
O2 Ce1 O1 C1 -179.67(18) . .
O3 Ce1 O1 C1 -163.8(2) . .
Cl1 Ce1 O1 C1 4.31(19) . .
Cl2 Ce1 O1 C1 115.3(2) . .
Cl3 Ce1 O1 C1 -90.99(19) 4_545 .
Cl3 Ce1 O1 C1 71.3(2) . .
Cl2 Ce1 O1 C1 -50.9(2) 4_545 .
H2 O2 C4 C5 -79(2) . .
Ce1 O2 C4 C5 115.73(18) . .
H2 O2 C4 C6 45(2) . .
Ce1 O2 C4 C6 -120.19(17) . .
